data_1541919
loop_
_publ_author_name
'Chang, Meng-Yang'
'Cheng, Yu-Chieh'

_publ_section_title
;
 Synthesis of Substituted Tetralins and Benzosuberans via
 BF3&#x00B7;OEt2-Mediated Formal (4 + 2) and (5 + 2) Stereocontrolled
 Cycloaddition of 4-Alkenols with Veratrol.
;
_journal_issue 3
_journal_name_full 'Organic letters'
_journal_page_first 608
_journal_page_last 611
_journal_paper_doi 10.1021/acs.orglett.5b03696
_journal_volume 18
_journal_year 2016
_chemical_formula_sum 'C26 H28 O4 S'
_chemical_formula_weight 436.54
_space_group_crystal_system monoclinic
_space_group_IT_number 14
_space_group_name_Hall '-P 2ybc'
_space_group_name_H-M_alt 'P 1 21/c 1'
_symmetry_space_group_name_Hall '-P 2ybc'
_symmetry_space_group_name_H-M 'P 1 21/c 1'
_atom_sites_solution_hydrogens geom
_audit_creation_method SHELXL-2014/6
_cell_angle_alpha 90
_cell_angle_beta 112.341(4)
_cell_angle_gamma 90
_cell_formula_units_Z 4
_cell_length_a 23.259(3)
_cell_length_b 5.6619(4)
_cell_length_c 17.6922(16)
_cell_measurement_reflns_used 3655
_cell_measurement_temperature 100(2)
_cell_measurement_theta_max 25.9249
_cell_measurement_theta_min 2.8405
_cell_volume 2155.0(4)
_computing_cell_refinement 'SAINT V8.34A (Bruker AXS Inc., 2013)'
_computing_data_collection 'APEX2 (Bruker AXS, 2010)'
_computing_data_reduction 'SAINT V8.34A (Bruker AXS Inc., 2013)'
_computing_molecular_graphics 'SHELXTL (Sheldrick, 2008)'
_computing_publication_material SHELXTL
_computing_structure_refinement 'SHELXL-2014/6 (Sheldrick, 2014)'
_diffrn_ambient_temperature 100(2)
_diffrn_detector_area_resol_mean 8.3333
_diffrn_measured_fraction_theta_full 0.999
_diffrn_measured_fraction_theta_max 0.998
_diffrn_measurement_device_type 'Bruker APEX-II CCD'
_diffrn_measurement_method '\f and \w scans'
_diffrn_radiation_type MoK\a
_diffrn_radiation_wavelength 0.71073
_diffrn_reflns_av_R_equivalents 0.0431
_diffrn_reflns_av_unetI/netI 0.0473
_diffrn_reflns_laue_measured_fraction_full 0.999
_diffrn_reflns_laue_measured_fraction_max 0.998
_diffrn_reflns_limit_h_max 29
_diffrn_reflns_limit_h_min -29
_diffrn_reflns_limit_k_max 7
_diffrn_reflns_limit_k_min -6
_diffrn_reflns_limit_l_max 21
_diffrn_reflns_limit_l_min -22
_diffrn_reflns_number 17485
_diffrn_reflns_point_group_measured_fraction_full 0.999
_diffrn_reflns_point_group_measured_fraction_max 0.998
_diffrn_reflns_theta_full 25.242
_diffrn_reflns_theta_max 26.387
_diffrn_reflns_theta_min 0.946
_exptl_absorpt_coefficient_mu 0.182
_exptl_absorpt_correction_T_max 0.9485
_exptl_absorpt_correction_T_min 0.8864
_exptl_absorpt_correction_type multi-scan
_exptl_absorpt_process_details 'SADABS V2014/4 (Bruker AXS Inc.)'
_exptl_crystal_colour Colorless
_exptl_crystal_density_diffrn 1.346
_exptl_crystal_density_meas ?
_exptl_crystal_density_method 'not measured'
_exptl_crystal_description Blade
_exptl_crystal_F_000 928
_exptl_crystal_size_max 0.15
_exptl_crystal_size_mid 0.08
_exptl_crystal_size_min 0.02
_refine_diff_density_max 0.694
_refine_diff_density_min -0.648
_refine_diff_density_rms 0.200
_refine_ls_extinction_coef 0.039(3)
_refine_ls_extinction_expression Fc^*^=kFc[1+0.001xFc^2^\l^3^/sin(2\q)]^-1/4^
_refine_ls_extinction_method SHELXL
_refine_ls_goodness_of_fit_ref 1.255
_refine_ls_hydrogen_treatment constr
_refine_ls_matrix_type full
_refine_ls_number_parameters 285
_refine_ls_number_reflns 4391
_refine_ls_number_restraints 0
_refine_ls_restrained_S_all 1.255
_refine_ls_R_factor_all 0.0841
_refine_ls_R_factor_gt 0.0654
_refine_ls_shift/su_max 0.001
_refine_ls_shift/su_mean 0.000
_refine_ls_structure_factor_coef Fsqd
_refine_ls_weighting_details 'w=1/[\s^2^(Fo^2^)+(0.0895P)^2^+3.2513P] where P=(Fo^2^+2Fc^2^)/3'
_refine_ls_weighting_scheme calc
_refine_ls_wR_factor_gt 0.1875
_refine_ls_wR_factor_ref 0.2079
_reflns_Friedel_coverage 0.000
_reflns_number_gt 3522
_reflns_number_total 4391
_reflns_threshold_expression 'I > 2\s(I)'
_cod_data_source_file ol5b03696_si_005.cif
_cod_data_source_block 150232LT_a
_cod_depositor_comments
;
The following automatic conversions were performed:

'_exptl_crystal_density_meas' value 'not measured' was changed to '?'
- the value is perceived as not measured.

Automatic conversion script
Id: cif_fix_values 4268 2015-11-12 08:31:59Z antanas 

 Adding full bibliography for 1541918--1541929.cif.
;
_cod_original_cell_volume 2155.0(3)
_cod_database_code 1541919
_shelx_space_group_comment
;
The symmetry employed for this shelxl refinement is uniquely defined
by the following loop, which should always be used as a source of
symmetry information in preference to the above space-group names.
They are only intended as comments.
;
_shelxl_version_number 2014/6

loop_
_space_group_symop_operation_xyz
'x, y, z'
'-x, y+1/2, -z+1/2'
'-x, -y, -z'
'x, -y-1/2, z-1/2'

loop_
_atom_site_label
_atom_site_type_symbol
_atom_site_fract_x
_atom_site_fract_y
_atom_site_fract_z
_atom_site_U_iso_or_equiv
_atom_site_adp_type
_atom_site_occupancy
_atom_site_site_symmetry_order
_atom_site_calc_flag
_atom_site_refinement_flags_posn
_atom_site_refinement_flags_adp
C1 C 0.60811(15) -0.0534(6) 0.2810(2) 0.0168(7) Uani 1 1 d . .
C2 C 0.59892(16) -0.2370(6) 0.2258(2) 0.0188(7) Uani 1 1 d . .
H2 H 0.6260 -0.3696 0.2391 0.023 Uiso 1 1 calc R U
C3 C 0.54946(16) -0.2240(6) 0.1505(2) 0.0209(8) Uani 1 1 d . .
H3 H 0.5432 -0.3486 0.1123 0.025 Uiso 1 1 calc R U
C4 C 0.50912(16) -0.0330(7) 0.1303(2) 0.0212(8) Uani 1 1 d . .
C5 C 0.52055(16) 0.1536(6) 0.1855(2) 0.0212(8) Uani 1 1 d . .
H5 H 0.4946 0.2892 0.1713 0.025 Uiso 1 1 calc R U
C6 C 0.56936(16) 0.1434(6) 0.2607(2) 0.0192(7) Uani 1 1 d . .
H6 H 0.5764 0.2701 0.2984 0.023 Uiso 1 1 calc R U
C7 C 0.45209(17) -0.0292(8) 0.0521(2) 0.0286(9) Uani 1 1 d . .
H7A H 0.4581 -0.1370 0.0124 0.043 Uiso 1 1 calc R U
H7B H 0.4453 0.1313 0.0297 0.043 Uiso 1 1 calc R U
H7C H 0.4158 -0.0796 0.0634 0.043 Uiso 1 1 calc R U
C8 C 0.72519(15) 0.1280(6) 0.39872(19) 0.0153(7) Uani 1 1 d . .
H8 H 0.7070 0.2821 0.3731 0.018 Uiso 1 1 calc R U
C9 C 0.75805(16) 0.1612(6) 0.4910(2) 0.0180(7) Uani 1 1 d . .
H9A H 0.7267 0.1925 0.5150 0.022 Uiso 1 1 calc R U
H9B H 0.7801 0.0136 0.5155 0.022 Uiso 1 1 calc R U
C10 C 0.80454(15) 0.3648(6) 0.5121(2) 0.0166(7) Uani 1 1 d . .
H10 H 0.7804 0.5148 0.5054 0.020 Uiso 1 1 calc R U
C11 C 0.83947(15) 0.3777(6) 0.4548(2) 0.0156(7) Uani 1 1 d . .
C12 C 0.88529(15) 0.5520(6) 0.4660(2) 0.0185(7) Uani 1 1 d . .
C13 C 0.91841(15) 0.5716(6) 0.4152(2) 0.0180(7) Uani 1 1 d . .
H13 H 0.9489 0.6913 0.4242 0.022 Uiso 1 1 calc R U
C14 C 0.90587(15) 0.4124(6) 0.3509(2) 0.0191(7) Uani 1 1 d . .
C15 C 0.86004(15) 0.2425(6) 0.3368(2) 0.0163(7) Uani 1 1 d . .
H15 H 0.8516 0.1354 0.2926 0.020 Uiso 1 1 calc R U
C16 C 0.82628(15) 0.2273(6) 0.3870(2) 0.0152(7) Uani 1 1 d . .
C17 C 0.77302(15) 0.0451(6) 0.3640(2) 0.0152(7) Uani 1 1 d . .
H17 H 0.7911 -0.1066 0.3919 0.018 Uiso 1 1 calc R U
C18 C 0.84566(17) 0.3396(8) 0.6036(2) 0.0256(8) Uani 1 1 d . .
H18A H 0.8713 0.1972 0.6119 0.038 Uiso 1 1 calc R U
H18B H 0.8192 0.3272 0.6353 0.038 Uiso 1 1 calc R U
H18C H 0.8726 0.4783 0.6217 0.038 Uiso 1 1 calc R U
C19 C 0.94266(17) 0.8769(6) 0.5454(2) 0.0240(8) Uani 1 1 d . .
H19A H 0.9818 0.7952 0.5542 0.036 Uiso 1 1 calc R U
H19B H 0.9467 0.9664 0.5946 0.036 Uiso 1 1 calc R U
H19C H 0.9329 0.9853 0.4990 0.036 Uiso 1 1 calc R U
C20 C 0.97508(18) 0.6117(7) 0.3021(3) 0.0293(9) Uani 1 1 d . .
H20A H 0.9510 0.7578 0.2949 0.044 Uiso 1 1 calc R U
H20B H 0.9915 0.5990 0.2588 0.044 Uiso 1 1 calc R U
H20C H 1.0096 0.6138 0.3555 0.044 Uiso 1 1 calc R U
C21 C 0.74573(15) -0.0030(6) 0.2727(2) 0.0154(7) Uani 1 1 d . .
C22 C 0.75814(16) -0.2156(6) 0.2427(2) 0.0181(7) Uani 1 1 d . .
H22 H 0.7833 -0.3309 0.2794 0.022 Uiso 1 1 calc R U
C23 C 0.73388(17) -0.2605(6) 0.1591(2) 0.0219(8) Uani 1 1 d . .
H23 H 0.7430 -0.4055 0.1391 0.026 Uiso 1 1 calc R U
C24 C 0.69658(16) -0.0959(7) 0.1051(2) 0.0223(8) Uani 1 1 d . .
H24 H 0.6795 -0.1288 0.0481 0.027 Uiso 1 1 calc R U
C25 C 0.68412(16) 0.1170(6) 0.1340(2) 0.0190(7) Uani 1 1 d . .
H25 H 0.6584 0.2306 0.0970 0.023 Uiso 1 1 calc R U
C26 C 0.70934(15) 0.1644(6) 0.2174(2) 0.0159(7) Uani 1 1 d . .
H26 H 0.7017 0.3127 0.2369 0.019 Uiso 1 1 calc R U
O1 O 0.68886(12) -0.3188(4) 0.39020(15) 0.0232(6) Uani 1 1 d . .
O2 O 0.63160(12) -0.0154(5) 0.43464(15) 0.0238(6) Uani 1 1 d . .
O3 O 0.93613(11) 0.4153(5) 0.29797(15) 0.0230(6) Uani 1 1 d . .
O4 O 0.89397(11) 0.7078(4) 0.52859(15) 0.0227(6) Uani 1 1 d . .
S1 S 0.66317(4) -0.08393(14) 0.38177(5) 0.0166(3) Uani 1 1 d . .

loop_
_atom_site_aniso_label
_atom_site_aniso_U_11
_atom_site_aniso_U_22
_atom_site_aniso_U_33
_atom_site_aniso_U_23
_atom_site_aniso_U_13
_atom_site_aniso_U_12
C1 0.0160(16) 0.0169(17) 0.0187(17) 0.0027(13) 0.0081(13) -0.0013(13)
C2 0.0185(17) 0.0136(16) 0.0252(19) 0.0010(14) 0.0094(15) -0.0005(13)
C3 0.0201(18) 0.0202(18) 0.0220(19) -0.0010(14) 0.0076(15) -0.0033(14)
C4 0.0156(17) 0.0284(19) 0.0208(18) 0.0072(15) 0.0081(14) -0.0025(14)
C5 0.0196(17) 0.0199(17) 0.028(2) 0.0082(15) 0.0137(15) 0.0054(14)
C6 0.0191(17) 0.0181(17) 0.0229(18) 0.0009(14) 0.0108(15) 0.0001(14)
C7 0.0206(19) 0.042(2) 0.023(2) 0.0049(17) 0.0075(16) -0.0031(17)
C8 0.0165(16) 0.0154(16) 0.0132(16) -0.0005(12) 0.0047(13) 0.0002(13)
C9 0.0202(17) 0.0201(17) 0.0146(17) 0.0010(13) 0.0075(14) 0.0014(14)
C10 0.0150(16) 0.0197(17) 0.0146(16) -0.0019(13) 0.0050(13) 0.0026(13)
C11 0.0130(15) 0.0178(17) 0.0141(16) 0.0021(13) 0.0031(13) 0.0055(13)
C12 0.0160(16) 0.0196(18) 0.0164(17) -0.0023(13) 0.0023(13) 0.0032(14)
C13 0.0115(15) 0.0171(16) 0.0229(18) -0.0031(14) 0.0038(14) -0.0013(13)
C14 0.0149(16) 0.0261(19) 0.0149(16) 0.0024(14) 0.0040(13) 0.0042(14)
C15 0.0150(16) 0.0172(16) 0.0135(16) -0.0013(13) 0.0017(13) 0.0023(13)
C16 0.0145(16) 0.0148(16) 0.0130(16) 0.0025(12) 0.0016(13) 0.0042(13)
C17 0.0148(16) 0.0161(17) 0.0137(16) 0.0013(13) 0.0043(13) 0.0029(13)
C18 0.0210(18) 0.041(2) 0.0143(17) -0.0016(16) 0.0057(14) 0.0016(16)
C19 0.0205(18) 0.0200(18) 0.0260(19) -0.0066(15) 0.0024(15) -0.0010(14)
C20 0.028(2) 0.031(2) 0.033(2) -0.0020(17) 0.0160(18) -0.0085(17)
C21 0.0125(15) 0.0186(16) 0.0159(16) 0.0000(13) 0.0063(13) -0.0011(13)
C22 0.0197(17) 0.0149(16) 0.0217(18) -0.0020(13) 0.0102(14) -0.0027(13)
C23 0.0267(19) 0.0185(17) 0.0248(19) -0.0060(15) 0.0147(16) -0.0053(15)
C24 0.0220(18) 0.029(2) 0.0168(17) -0.0033(15) 0.0085(15) -0.0071(15)
C25 0.0155(16) 0.0240(18) 0.0167(17) 0.0035(14) 0.0050(13) -0.0026(14)
C26 0.0155(16) 0.0157(16) 0.0181(17) 0.0010(13) 0.0081(13) -0.0020(13)
O1 0.0239(13) 0.0168(13) 0.0257(14) 0.0047(10) 0.0056(11) -0.0003(10)
O2 0.0255(13) 0.0287(14) 0.0201(13) 0.0015(11) 0.0121(11) -0.0023(11)
O3 0.0205(13) 0.0296(14) 0.0223(13) -0.0056(11) 0.0120(11) -0.0061(11)
O4 0.0211(13) 0.0239(13) 0.0219(13) -0.0101(10) 0.0068(11) -0.0041(10)
S1 0.0183(4) 0.0148(4) 0.0170(4) 0.0024(3) 0.0072(3) -0.0005(3)

loop_
_atom_type_symbol
_atom_type_description
_atom_type_scat_dispersion_real
_atom_type_scat_dispersion_imag
_atom_type_scat_source
C C 0.0033 0.0016 'International Tables Vol C Tables 4.2.6.8 and 6.1.1.4'
O O 0.0106 0.0060 'International Tables Vol C Tables 4.2.6.8 and 6.1.1.4'
S S 0.1246 0.1234 'International Tables Vol C Tables 4.2.6.8 and 6.1.1.4'
H H 0.0000 0.0000 'International Tables Vol C Tables 4.2.6.8 and 6.1.1.4'

loop_
_geom_angle_atom_site_label_1
_geom_angle_atom_site_label_2
_geom_angle_atom_site_label_3
_geom_angle
C2 C1 C6 120.5(3)
C2 C1 S1 119.8(3)
C6 C1 S1 119.2(3)
C1 C2 C3 119.0(3)
C1 C2 H2 120.5
C3 C2 H2 120.5
C4 C3 C2 121.4(3)
C4 C3 H3 119.3
C2 C3 H3 119.3
C3 C4 C5 118.7(3)
C3 C4 C7 121.4(3)
C5 C4 C7 119.9(3)
C6 C5 C4 120.7(3)
C6 C5 H5 119.6
C4 C5 H5 119.6
C5 C6 C1 119.7(3)
C5 C6 H6 120.2
C1 C6 H6 120.2
C4 C7 H7A 109.5
C4 C7 H7B 109.5
H7A C7 H7B 109.5
C4 C7 H7C 109.5
H7A C7 H7C 109.5
H7B C7 H7C 109.5
C9 C8 C17 108.7(3)
C9 C8 S1 107.6(2)
C17 C8 S1 112.6(2)
C9 C8 H8 109.3
C17 C8 H8 109.3
S1 C8 H8 109.3
C10 C9 C8 111.9(3)
C10 C9 H9A 109.2
C8 C9 H9A 109.2
C10 C9 H9B 109.2
C8 C9 H9B 109.2
H9A C9 H9B 107.9
C11 C10 C9 112.4(3)
C11 C10 C18 115.3(3)
C9 C10 C18 106.6(3)
C11 C10 H10 107.4
C9 C10 H10 107.4
C18 C10 H10 107.4
C16 C11 C12 116.8(3)
C16 C11 C10 122.7(3)
C12 C11 C10 120.4(3)
O4 C12 C13 121.5(3)
O4 C12 C11 115.8(3)
C13 C12 C11 122.6(3)
C14 C13 C12 118.7(3)
C14 C13 H13 120.7
C12 C13 H13 120.7
O3 C14 C15 116.5(3)
O3 C14 C13 123.3(3)
C15 C14 C13 120.2(3)
C14 C15 C16 120.6(3)
C14 C15 H15 119.7
C16 C15 H15 119.7
C15 C16 C11 120.9(3)
C15 C16 C17 117.6(3)
C11 C16 C17 121.5(3)
C21 C17 C8 114.0(3)
C21 C17 C16 111.7(3)
C8 C17 C16 108.7(3)
C21 C17 H17 107.4
C8 C17 H17 107.4
C16 C17 H17 107.4
C10 C18 H18A 109.5
C10 C18 H18B 109.5
H18A C18 H18B 109.5
C10 C18 H18C 109.5
H18A C18 H18C 109.5
H18B C18 H18C 109.5
O4 C19 H19A 109.5
O4 C19 H19B 109.5
H19A C19 H19B 109.5
O4 C19 H19C 109.5
H19A C19 H19C 109.5
H19B C19 H19C 109.5
O3 C20 H20A 109.5
O3 C20 H20B 109.5
H20A C20 H20B 109.5
O3 C20 H20C 109.5
H20A C20 H20C 109.5
H20B C20 H20C 109.5
C22 C21 C26 118.6(3)
C22 C21 C17 119.9(3)
C26 C21 C17 121.5(3)
C21 C22 C23 120.4(3)
C21 C22 H22 119.8
C23 C22 H22 119.8
C24 C23 C22 120.5(3)
C24 C23 H23 119.8
C22 C23 H23 119.8
C23 C24 C25 119.8(3)
C23 C24 H24 120.1
C25 C24 H24 120.1
C24 C25 C26 119.9(3)
C24 C25 H25 120.1
C26 C25 H25 120.1
C25 C26 C21 120.8(3)
C25 C26 H26 119.6
C21 C26 H26 119.6
C14 O3 C20 117.3(3)
C12 O4 C19 117.6(3)
O1 S1 O2 118.23(16)
O1 S1 C1 107.93(15)
O2 S1 C1 106.01(15)
O1 S1 C8 108.74(15)
O2 S1 C8 106.48(15)
C1 S1 C8 109.20(15)

loop_
_geom_bond_atom_site_label_1
_geom_bond_atom_site_label_2
_geom_bond_distance
C1 C2 1.386(5)
C1 C6 1.391(5)
C1 S1 1.765(3)
C2 C3 1.392(5)
C2 H2 0.9500
C3 C4 1.386(5)
C3 H3 0.9500
C4 C5 1.394(5)
C4 C7 1.509(5)
C5 C6 1.385(5)
C5 H5 0.9500
C6 H6 0.9500
C7 H7A 0.9800
C7 H7B 0.9800
C7 H7C 0.9800
C8 C9 1.529(4)
C8 C17 1.534(4)
C8 S1 1.811(3)
C8 H8 1.0000
C9 C10 1.527(5)
C9 H9A 0.9900
C9 H9B 0.9900
C10 C11 1.522(5)
C10 C18 1.543(5)
C10 H10 1.0000
C11 C16 1.407(5)
C11 C12 1.410(5)
C12 O4 1.369(4)
C12 C13 1.394(5)
C13 C14 1.393(5)
C13 H13 0.9500
C14 O3 1.368(4)
C14 C15 1.386(5)
C15 C16 1.393(5)
C15 H15 0.9500
C16 C17 1.543(5)
C17 C21 1.518(4)
C17 H17 1.0000
C18 H18A 0.9800
C18 H18B 0.9800
C18 H18C 0.9800
C19 O4 1.426(4)
C19 H19A 0.9800
C19 H19B 0.9800
C19 H19C 0.9800
C20 O3 1.418(4)
C20 H20A 0.9800
C20 H20B 0.9800
C20 H20C 0.9800
C21 C22 1.390(5)
C21 C26 1.394(5)
C22 C23 1.391(5)
C22 H22 0.9500
C23 C24 1.380(5)
C23 H23 0.9500
C24 C25 1.382(5)
C24 H24 0.9500
C25 C26 1.392(5)
C25 H25 0.9500
C26 H26 0.9500
O1 S1 1.442(3)
O2 S1 1.444(3)
